data_2229439
loop_
_publ_author_name
'Starosta, Wojciech'
'Leciejewicz, Janusz'

_publ_section_title
;
 <i>trans</i>-Tetraaquabis(pyridazine-4-carboxylato-\k<i>O</i>)magnesium(II)
 dihydrate
;
_journal_coeditor_code KP2307
_journal_issue 3
_journal_name_full 'Acta Crystallographica Section E'
_journal_page_first m316
_journal_paper_doi 10.1107/S1600536811004168
_journal_volume 67
_journal_year 2011
_chemical_formula_iupac '[Mg (C5 H3 N2 O2)2 (H 2O)4], 2H2O'
_chemical_formula_moiety 'C10 H14 Mg N4 O8, 2(H2 O)'
_chemical_formula_sum 'C10 H18 Mg N4 O10'
_chemical_formula_weight 378.59
_chemical_name_common 'Magnesium pyridazinate hydrate'
_chemical_name_systematic
;
<i>trans</i>-Tetraaquabis(pyridazine-4-carboxylato-\k<i>O</i>)magnesium(II)
dihydrate
;
_space_group_IT_number 14
_space_group_name_Hall '-P 2ybc'
_symmetry_cell_setting monoclinic
_symmetry_space_group_name_Hall '-P 2ybc'
_symmetry_space_group_name_H-M 'P 1 21/c 1'
_atom_sites_solution_hydrogens geom
_atom_sites_solution_primary direct
_atom_sites_solution_secondary difmap
_audit_creation_method SHELXL-97
_cell_angle_alpha 90.00
_cell_angle_beta 108.36(3)
_cell_angle_gamma 90.00
_cell_formula_units_Z 2
_cell_length_a 7.2571(15)
_cell_length_b 11.688(2)
_cell_length_c 10.550(2)
_cell_measurement_reflns_used 25
_cell_measurement_temperature 293(2)
_cell_measurement_theta_max 15
_cell_measurement_theta_min 6
_cell_volume 849.3(3)
_computing_cell_refinement 'KM-4 Software (Kuma, 1996)'
_computing_data_collection 'KM-4 Software (Kuma, 1996)'
_computing_data_reduction 'DATAPROC (Kuma, 2001)'
_computing_molecular_graphics 'SHELXTL (Sheldrick, 2008)'
_computing_publication_material 'SHELXTL (Sheldrick, 2008)'
_computing_structure_refinement 'SHELXL97 (Sheldrick, 2008)'
_computing_structure_solution 'SHELXS97 (Sheldrick, 2008)'
_diffrn_ambient_temperature 293(2)
_diffrn_measured_fraction_theta_full 0.999
_diffrn_measured_fraction_theta_max 0.939
_diffrn_measurement_device_type 'Kuma KM-4 four-circle'
_diffrn_measurement_method 'profile data from \w/2\q'
_diffrn_radiation_monochromator graphite
_diffrn_radiation_source 'fine-focus sealed tube'
_diffrn_radiation_type MoK\a
_diffrn_radiation_wavelength 0.71073
_diffrn_reflns_av_R_equivalents 0.0229
_diffrn_reflns_av_sigmaI/netI 0.0505
_diffrn_reflns_limit_h_max 0
_diffrn_reflns_limit_h_min -9
_diffrn_reflns_limit_k_max 15
_diffrn_reflns_limit_k_min 0
_diffrn_reflns_limit_l_max 12
_diffrn_reflns_limit_l_min -13
_diffrn_reflns_number 2007
_diffrn_reflns_theta_full 25.00
_diffrn_reflns_theta_max 27.71
_diffrn_reflns_theta_min 2.68
_diffrn_standards_decay_% 1.25
_diffrn_standards_interval_count 200
_diffrn_standards_number 3
_exptl_absorpt_coefficient_mu 0.164
_exptl_absorpt_correction_T_max 0.98655
_exptl_absorpt_correction_T_min 0.96836
_exptl_absorpt_correction_type analytical
_exptl_absorpt_process_details '(CrysAlis RED; Oxford Diffraction, 2008)'
_exptl_crystal_colour colourless
_exptl_crystal_density_diffrn 1.480
_exptl_crystal_density_method 'not measured'
_exptl_crystal_description plate
_exptl_crystal_F_000 396
_exptl_crystal_size_max 0.238
_exptl_crystal_size_mid 0.223
_exptl_crystal_size_min 0.080
_refine_diff_density_max 0.284
_refine_diff_density_min -0.208
_refine_ls_extinction_method none
_refine_ls_goodness_of_fit_ref 1.038
_refine_ls_hydrogen_treatment mixed
_refine_ls_matrix_type full
_refine_ls_number_parameters 139
_refine_ls_number_reflns 1873
_refine_ls_number_restraints 6
_refine_ls_restrained_S_all 1.037
_refine_ls_R_factor_all 0.0956
_refine_ls_R_factor_gt 0.0361
_refine_ls_shift/su_max 0.000
_refine_ls_shift/su_mean 0.000
_refine_ls_structure_factor_coef Fsqd
_refine_ls_weighting_details 'calc w=1/[\s^2^(Fo^2^)+(0.0628P)^2^+0.2930P] where P=(Fo^2^+2Fc^2^)/3'
_refine_ls_weighting_scheme calc
_refine_ls_wR_factor_gt 0.1042
_refine_ls_wR_factor_ref 0.1219
_reflns_number_gt 1136
_reflns_number_total 1873
_reflns_threshold_expression I>2\s(I)
_cod_data_source_file kp2307.cif
_cod_data_source_block I
_cod_original_sg_symbol_H-M 'P 21/c'
_cod_database_code 2229439
_cod_database_fobs_code 2229439

loop_
_symmetry_equiv_pos_as_xyz
'x, y, z'
'-x, y+1/2, -z+1/2'
'-x, -y, -z'
'x, -y-1/2, z-1/2'

loop_
_atom_site_type_symbol
_atom_site_label
_atom_site_fract_x
_atom_site_fract_y
_atom_site_fract_z
_atom_site_U_iso_or_equiv
_atom_site_adp_type
_atom_site_calc_flag
_atom_site_refinement_flags
_atom_site_occupancy
_atom_site_disorder_assembly
_atom_site_disorder_group
Mg Mg1 0.5000 0.5000 0.5000 0.0236(3) Uani d S 1 . .
O O1 0.3810(2) 0.54000(14) 0.29844(14) 0.0318(4) Uani d . 1 . .
O O2 0.2156(3) 0.38329(15) 0.20927(16) 0.0453(5) Uani d . 1 . .
N N1 0.2554(3) 0.58217(18) -0.19230(18) 0.0339(5) Uani d . 1 . .
C C7 0.2921(3) 0.47760(19) 0.2019(2) 0.0284(5) Uani d . 1 . .
N N2 0.1945(3) 0.47789(17) -0.16963(18) 0.0336(5) Uani d . 1 . .
C C5 0.3386(3) 0.62622(19) 0.0395(2) 0.0311(5) Uani d . 1 . .
H H5 0.3895 0.6782 0.1084 0.037 Uiso calc R 1 . .
C C4 0.2765(3) 0.52021(19) 0.0639(2) 0.0260(5) Uani d . 1 . .
C C3 0.2036(3) 0.4491(2) -0.0472(2) 0.0312(5) Uani d . 1 . .
H H3 0.1587 0.3770 -0.0338 0.037 Uiso calc R 1 . .
C C6 0.3231(4) 0.6534(2) -0.0916(2) 0.0344(5) Uani d . 1 . .
H H6 0.3626 0.7257 -0.1092 0.041 Uiso calc R 1 . .
O O4 0.2870(2) 0.59132(16) 0.54856(16) 0.0347(4) Uani d D 1 . .
O O5 0.9316(3) 0.67116(16) 0.38743(16) 0.0358(4) Uani d D 1 . .
O O3 0.6662(3) 0.64863(14) 0.52618(17) 0.0338(4) Uani d D 1 . .
H H31 0.751(4) 0.642(3) 0.489(3) 0.056(10) Uiso d D 1 . .
H H42 0.267(5) 0.586(3) 0.620(2) 0.058(10) Uiso d D 1 . .
H H51 0.896(4) 0.628(2) 0.323(2) 0.041(8) Uiso d D 1 . .
H H32 0.711(5) 0.656(3) 0.6052(19) 0.062(10) Uiso d D 1 . .
H H52 0.905(5) 0.7357(18) 0.360(3) 0.065(11) Uiso d D 1 . .
H H41 0.187(3) 0.614(2) 0.498(3) 0.048(9) Uiso d D 1 . .

loop_
_atom_site_aniso_label
_atom_site_aniso_U_11
_atom_site_aniso_U_22
_atom_site_aniso_U_33
_atom_site_aniso_U_12
_atom_site_aniso_U_13
_atom_site_aniso_U_23
Mg1 0.0276(5) 0.0249(5) 0.0176(5) -0.0002(4) 0.0061(4) 0.0006(4)
O1 0.0389(9) 0.0329(8) 0.0207(7) -0.0020(7) 0.0052(6) -0.0005(6)
O2 0.0681(13) 0.0384(10) 0.0276(8) -0.0184(9) 0.0126(8) -0.0026(7)
N1 0.0380(11) 0.0409(11) 0.0239(9) 0.0057(9) 0.0111(8) 0.0042(8)
C7 0.0290(11) 0.0335(12) 0.0221(10) 0.0032(9) 0.0073(9) -0.0013(8)
N2 0.0374(11) 0.0386(11) 0.0221(9) 0.0020(8) 0.0056(8) -0.0031(7)
C5 0.0363(12) 0.0314(12) 0.0242(10) 0.0000(9) 0.0077(9) -0.0046(9)
C4 0.0223(10) 0.0325(12) 0.0221(10) 0.0044(8) 0.0052(8) -0.0014(8)
C3 0.0353(12) 0.0309(12) 0.0252(11) 0.0003(10) 0.0063(9) -0.0028(9)
C6 0.0408(13) 0.0328(12) 0.0305(11) 0.0024(10) 0.0125(10) 0.0013(10)
O4 0.0337(9) 0.0476(10) 0.0230(8) 0.0114(8) 0.0091(7) 0.0051(7)
O5 0.0403(10) 0.0352(10) 0.0269(8) 0.0016(8) 0.0035(7) -0.0006(7)
O3 0.0407(10) 0.0342(9) 0.0276(9) -0.0055(7) 0.0123(8) 0.0010(7)

loop_
_atom_type_symbol
_atom_type_description
_atom_type_scat_dispersion_real
_atom_type_scat_dispersion_imag
_atom_type_scat_source
C C 0.0033 0.0016 'International Tables Vol C Tables 4.2.6.8 and 6.1.1.4'
H H 0.0000 0.0000 'International Tables Vol C Tables 4.2.6.8 and 6.1.1.4'
N N 0.0061 0.0033 'International Tables Vol C Tables 4.2.6.8 and 6.1.1.4'
O O 0.0106 0.0060 'International Tables Vol C Tables 4.2.6.8 and 6.1.1.4'
Mg Mg 0.0486 0.0363 'International Tables Vol C Tables 4.2.6.8 and 6.1.1.4'

loop_
_geom_angle_atom_site_label_1
_geom_angle_atom_site_label_2
_geom_angle_atom_site_label_3
_geom_angle_site_symmetry_1
_geom_angle_site_symmetry_3
_geom_angle
_geom_angle_publ_flag
O4 Mg1 O4 3_666 . 180.00(6) ?
O4 Mg1 O1 3_666 3_666 92.02(7) ?
O4 Mg1 O1 . 3_666 87.99(7) ?
O4 Mg1 O1 3_666 . 87.98(7) ?
O4 Mg1 O1 . . 92.02(7) ?
O1 Mg1 O1 3_666 . 180.0 ?
O4 Mg1 O3 3_666 . 90.95(7) ?
O4 Mg1 O3 . . 89.05(7) ?
O1 Mg1 O3 3_666 . 90.88(7) ?
O1 Mg1 O3 . . 89.12(7) ?
O4 Mg1 O3 3_666 3_666 89.05(7) ?
O4 Mg1 O3 . 3_666 90.95(7) ?
O1 Mg1 O3 3_666 3_666 89.12(7) ?
O1 Mg1 O3 . 3_666 90.88(7) ?
O3 Mg1 O3 . 3_666 180.0000(10) ?
O4 Mg1 H32 3_666 . 95.0(8) ?
O4 Mg1 H32 . . 85.0(8) ?
O1 Mg1 H32 3_666 . 72.6(6) ?
O1 Mg1 H32 . . 107.4(6) ?
O3 Mg1 H32 . . 18.6(6) ?
O3 Mg1 H32 3_666 . 161.4(6) ?
C7 O1 Mg1 . . 129.89(15) ?
C6 N1 N2 . . 119.35(19) ?
O2 C7 O1 . . 126.0(2) ?
O2 C7 C4 . . 116.88(19) ?
O1 C7 C4 . . 117.1(2) ?
C3 N2 N1 . . 119.28(19) ?
C4 C5 C6 . . 117.8(2) ?
C4 C5 H5 . . 121.1 ?
C6 C5 H5 . . 121.1 ?
C5 C4 C3 . . 116.1(2) ?
C5 C4 C7 . . 123.40(19) ?
C3 C4 C7 . . 120.4(2) ?
N2 C3 C4 . . 124.0(2) ?
N2 C3 H3 . . 118.0 ?
C4 C3 H3 . . 118.0 ?
N1 C6 C5 . . 123.5(2) ?
N1 C6 H6 . . 118.3 ?
C5 C6 H6 . . 118.3 ?
Mg1 O4 H42 . . 123(2) ?
Mg1 O4 H41 . . 127(2) ?
H42 O4 H41 . . 105(3) ?
H51 O5 H52 . . 108(3) ?
Mg1 O3 H31 . . 110(2) ?
Mg1 O3 H32 . . 105(2) ?
H31 O3 H32 . . 112(3) ?

loop_
_geom_bond_atom_site_label_1
_geom_bond_atom_site_label_2
_geom_bond_site_symmetry_2
_geom_bond_distance
_geom_bond_publ_flag
Mg1 O4 3_666 2.0714(17) ?
Mg1 O4 . 2.0714(17) ?
Mg1 O1 3_666 2.0807(16) ?
Mg1 O1 . 2.0807(16) ?
Mg1 O3 . 2.0829(17) ?
Mg1 O3 3_666 2.0829(17) ?
Mg1 H32 . 2.42(3) ?
O1 C7 . 1.254(3) ?
O2 C7 . 1.248(3) ?
N1 C6 . 1.317(3) ?
N1 N2 . 1.343(3) ?
C7 C4 . 1.509(3) ?
N2 C3 . 1.316(3) ?
C5 C4 . 1.370(3) ?
C5 C6 . 1.389(3) ?
C5 H5 . 0.9300 ?
C4 C3 . 1.398(3) ?
C3 H3 . 0.9300 ?
C6 H6 . 0.9300 ?
O4 H42 . 0.809(18) ?
O4 H41 . 0.798(18) ?
O5 H51 . 0.819(17) ?
O5 H52 . 0.809(18) ?
O3 H31 . 0.828(18) ?
O3 H32 . 0.799(18) ?

loop_
_geom_hbond_atom_site_label_D
_geom_hbond_atom_site_label_H
_geom_hbond_atom_site_label_A
_geom_hbond_site_symmetry_A
_geom_hbond_distance_DH
_geom_hbond_distance_HA
_geom_hbond_distance_DA
_geom_hbond_angle_DHA
O3 H31 O5 . 0.828(18) 1.97(2) 2.775(3) 164(3)
O4 H42 N1 1_556 0.809(18) 2.013(19) 2.817(2) 172(3)
O5 H51 N2 3_665 0.819(17) 1.979(18) 2.798(3) 179(3)
O3 H32 O2 3_666 0.799(18) 1.92(2) 2.675(2) 159(3)
O5 H52 O2 2_655 0.809(18) 1.968(19) 2.765(3) 168(3)
O4 H41 O5 1_455 0.798(18) 1.970(18) 2.766(3) 175(3)
